data_1511819
loop_
_publ_author_name
'Merz, Tyler A.'
'Waddell, Paul G.'
'Cole, Jacqueline M.'

_publ_section_title
;
 Systematic Molecular Design ofp-Phenylene Lasing Properties
;
_journal_issue 16
_journal_name_full 'The Journal of Physical Chemistry C'
_journal_page_first 8429
_journal_paper_doi 10.1021/jp401004m
_journal_volume 117
_journal_year 2013
_chemical_formula_moiety 'C66 H68 O4'
_chemical_formula_sum 'C33 H34 O2'
_chemical_formula_weight 462.6
_chemical_name_systematic
;
Exalite 389
;
_space_group_IT_number 14
_symmetry_cell_setting monoclinic
_symmetry_space_group_name_Hall '-P 2yn'
_symmetry_space_group_name_H-M 'P 1 21/n 1'
_atom_sites_solution_hydrogens geom
_atom_sites_solution_primary direct
_atom_sites_solution_secondary difmap
_audit_creation_date 2012-06-21T14:34:14-00:00
_audit_creation_method 'WinGX routine CIF_UPDATE'
_cell_angle_alpha 90
_cell_angle_beta 93.959(5)
_cell_angle_gamma 90
_cell_formula_units_Z 8
_cell_length_a 9.862(3)
_cell_length_b 49.707(15)
_cell_length_c 10.319(3)
_cell_measurement_reflns_used 12626
_cell_measurement_temperature 120(2)
_cell_measurement_theta_max 33
_cell_measurement_theta_min 2.1
_cell_volume 5046(3)
_computing_cell_refinement
;
        CrystalClear-SM Expert 2.0 r4 (Rigaku, 2009)
;
_computing_data_collection
;
        CrystalClear-SM Expert 2.0 r4 (Rigaku, 2009)
;
_computing_data_reduction
;
        CrystalClear-SM Expert 2.0 r4 (Rigaku, 2009)
;
_computing_structure_refinement 'SHELXL-97 (Sheldrick, 2008)'
_diffrn_ambient_temperature 120(2)
_diffrn_detector_area_resol_mean 28.5714
_diffrn_measured_fraction_theta_full 0.95
_diffrn_measured_fraction_theta_max 0.95
_diffrn_measurement_device_type
;
        Rigaku Saturn724+ (2x2 bin mode)
;
_diffrn_measurement_method 'profile data from \w-scans'
_diffrn_radiation_monochromator graphite
_diffrn_radiation_type MoK\a
_diffrn_radiation_wavelength 0.71073
_diffrn_reflns_av_R_equivalents 0.0648
_diffrn_reflns_av_unetI/netI 0.08
_diffrn_reflns_limit_h_max 12
_diffrn_reflns_limit_h_min -11
_diffrn_reflns_limit_k_max 64
_diffrn_reflns_limit_k_min -64
_diffrn_reflns_limit_l_max 13
_diffrn_reflns_limit_l_min -13
_diffrn_reflns_number 35085
_diffrn_reflns_theta_full 27.48
_diffrn_reflns_theta_max 27.48
_diffrn_reflns_theta_min 2.46
_diffrn_source 'Sealed Tube'
_exptl_absorpt_coefficient_mu 0.074
_exptl_absorpt_correction_T_max 0.985
_exptl_absorpt_correction_T_min 0.984
_exptl_absorpt_correction_type multi-scan
_exptl_absorpt_process_details 'Higashi, 1995'
_exptl_crystal_colour Colorless
_exptl_crystal_density_diffrn 1.218
_exptl_crystal_density_method 'not measured'
_exptl_crystal_description Prism
_exptl_crystal_F_000 1984
_exptl_crystal_size_max 0.28
_exptl_crystal_size_mid 0.23
_exptl_crystal_size_min 0.22
_refine_diff_density_max 0.249
_refine_diff_density_min -0.239
_refine_diff_density_rms 0.053
_refine_ls_extinction_method none
_refine_ls_goodness_of_fit_ref 1.048
_refine_ls_hydrogen_treatment mixed
_refine_ls_matrix_type full
_refine_ls_number_parameters 903
_refine_ls_number_reflns 10987
_refine_ls_number_restraints 0
_refine_ls_restrained_S_all 1.048
_refine_ls_R_factor_all 0.0846
_refine_ls_R_factor_gt 0.06
_refine_ls_shift/su_max 0.001
_refine_ls_shift/su_mean 0
_refine_ls_structure_factor_coef Fsqd
_refine_ls_weighting_details 'calc w=1/[\s^2^(Fo^2^)+(0.0738P)^2^+0.1167P] where P=(Fo^2^+2Fc^2^)/3'
_refine_ls_weighting_scheme calc
_refine_ls_wR_factor_ref 0.174
_reflns_number_gt 7899
_reflns_number_total 10987
_reflns_threshold_expression >2\s(I)
_cod_data_source_file jp401004m_si_001.cif
_cod_data_source_block 389
_cod_depositor_comments
;
The following automatic conversions were performed:

'_exptl_absorpt_correction_type' value 'Multi-scan' changed to
'multi-scan' according to
/home/saulius/struct/CIF-dictionaries/cif_core.dic dictionary named
'cif_core.dic' version 2.4.2 from 2011-04-26.

Automatic conversion script
Id: cif_fix_values 1891 2012-01-12 08:04:46Z andrius 
;
_cod_original_sg_symbol_Hall -P_2yn
_cod_original_sg_symbol_H-M 'P 21/n'
_cod_database_code 1511819

loop_
_symmetry_equiv_pos_as_xyz
'x, y, z'
'-x+1/2, y+1/2, -z+1/2'
'-x, -y, -z'
'x-1/2, -y-1/2, z-1/2'

loop_
_atom_site_label
_atom_site_fract_x
_atom_site_fract_y
_atom_site_fract_z
_atom_site_U_iso_or_equiv
_atom_site_adp_type
_atom_site_calc_flag
_atom_site_occupancy
_atom_site_type_symbol
H1 0.630(2) 0.2840(5) 0.028(2) 0.041(6) Uiso d 1 H
H2 0.558(2) 0.2404(5) -0.056(2) 0.050(7) Uiso d 1 H
H3 0.166(2) 0.2602(4) 0.0246(18) 0.019(5) Uiso d 1 H
H4 0.237(2) 0.3014(4) 0.1039(19) 0.026(5) Uiso d 1 H
H5 0.138(3) 0.2289(5) -0.154(3) 0.054(7) Uiso d 1 H
H6 0.145(3) 0.2142(6) -0.010(3) 0.076(10) Uiso d 1 H
H7 0.187(3) 0.1970(5) -0.141(3) 0.054(7) Uiso d 1 H
H8 0.714(2) 0.3724(4) 0.056(2) 0.037(6) Uiso d 1 H
H9 0.625(2) 0.3299(4) -0.024(2) 0.039(6) Uiso d 1 H
H10 0.365(2) 0.3264(4) 0.282(2) 0.031(5) Uiso d 1 H
H11 0.793(2) 0.4557(5) 0.321(2) 0.040(6) Uiso d 1 H
H12 0.775(2) 0.4174(4) 0.189(2) 0.034(6) Uiso d 1 H
H13 0.389(2) 0.3467(4) 0.517(2) 0.035(6) Uiso d 1 H
H14 0.421(2) 0.3761(4) 0.589(2) 0.029(5) Uiso d 1 H
H15 0.501(2) 0.4257(4) 0.545(2) 0.028(5) Uiso d 1 H
H16 0.881(2) 0.5171(5) 0.610(2) 0.044(6) Uiso d 1 H
H17 0.856(2) 0.4773(4) 0.484(2) 0.034(6) Uiso d 1 H
H18 0.482(2) 0.4671(4) 0.6035(19) 0.027(5) Uiso d 1 H
H19 0.498(3) 0.5058(5) 0.735(2) 0.043(6) Uiso d 1 H
H20 0.529(3) 0.5508(5) 0.790(3) 0.057(8) Uiso d 1 H
H26B 0.608(2) 0.5337(4) 0.911(2) 0.034(6) Uiso d 1 H
H26C 0.651(2) 0.5648(5) 0.883(2) 0.047(7) Uiso d 1 H
H29A 0.654(2) 0.3689(5) 0.568(2) 0.039(6) Uiso d 1 H
H29B 0.634(2) 0.3423(5) 0.493(2) 0.046(7) Uiso d 1 H
H30A 0.545(3) 0.3206(6) 0.668(3) 0.056(8) Uiso d 1 H
H30B 0.699(3) 0.3320(5) 0.711(2) 0.053(7) Uiso d 1 H
H30C 0.561(3) 0.3475(6) 0.767(3) 0.062(8) Uiso d 1 H
H31A 0.286(2) 0.3950(4) 0.266(2) 0.034(6) Uiso d 1 H
H31B 0.226(3) 0.3689(5) 0.342(2) 0.053(7) Uiso d 1 H
H32A 0.274(3) 0.4220(6) 0.467(3) 0.056(7) Uiso d 1 H
H32B 0.217(2) 0.3941(5) 0.531(2) 0.040(6) Uiso d 1 H
H33A 0.030(3) 0.4228(6) 0.468(3) 0.071(9) Uiso d 1 H
H33B 0.024(3) 0.3968(5) 0.362(2) 0.050(7) Uiso d 1 H
H33C 0.079(3) 0.4243(6) 0.317(3) 0.066(8) Uiso d 1 H
H35 0.282(2) 0.2821(4) 0.778(2) 0.026(5) Uiso d 1 H
H36 0.396(2) 0.2426(4) 0.686(2) 0.037(6) Uiso d 1 H
H38 0.312(2) 0.2724(5) 0.315(3) 0.048(7) Uiso d 1 H
H39 0.203(2) 0.3092(4) 0.399(2) 0.032(5) Uiso d 1 H
H40A 0.314(3) 0.2234(5) 0.287(2) 0.044(7) Uiso d 1 H
H40B 0.455(3) 0.2069(6) 0.309(3) 0.058(8) Uiso d 1 H
H40C 0.455(2) 0.2388(5) 0.272(2) 0.037(6) Uiso d 1 H
H43 0.267(2) 0.3276(4) 0.8146(19) 0.022(5) Uiso d 1 H
H45 0.017(2) 0.3233(4) 0.478(2) 0.034(6) Uiso d 1 H
H46 -0.103(2) 0.3625(4) 0.542(2) 0.035(6) Uiso d 1 H
H48 0.045(2) 0.4195(4) 1.058(2) 0.039(6) Uiso d 1 H
H51 -0.195(2) 0.4069(4) 0.648(2) 0.025(5) Uiso d 1 H
H52 -0.245(2) 0.4445(4) 0.773(2) 0.035(6) Uiso d 1 H
H54 0.001(2) 0.5042(4) 1.215(2) 0.034(6) Uiso d 1 H
H55 0.053(2) 0.4659(4) 1.105(2) 0.028(5) Uiso d 1 H
H57 -0.343(2) 0.4600(4) 0.948(2) 0.033(6) Uiso d 1 H
H58 -0.396(2) 0.4995(4) 1.073(2) 0.035(6) Uiso d 1 H
H59A -0.080(2) 0.5484(4) 1.250(2) 0.034(6) Uiso d 1 H
H59B -0.201(2) 0.5536(5) 1.359(2) 0.048(7) Uiso d 1 H
H59C -0.103(2) 0.5276(5) 1.371(2) 0.037(6) Uiso d 1 H
H61A 0.182(2) 0.3461(5) 1.068(2) 0.038(6) Uiso d 1 H
H61B 0.096(2) 0.3694(4) 1.123(2) 0.028(5) Uiso d 1 H
H62A -0.095(3) 0.3488(5) 0.994(2) 0.050(7) Uiso d 1 H
H62B -0.003(2) 0.3240(4) 0.969(2) 0.035(6) Uiso d 1 H
H63A -0.135(3) 0.3152(5) 1.151(3) 0.055(7) Uiso d 1 H
H63B -0.071(3) 0.3417(6) 1.232(3) 0.073(9) Uiso d 1 H
H63C 0.030(3) 0.3160(6) 1.201(3) 0.066(8) Uiso d 1 H
H64A 0.347(2) 0.3699(4) 0.944(2) 0.029(5) Uiso d 1 H
H64B 0.292(2) 0.3923(4) 1.041(2) 0.036(6) Uiso d 1 H
H65A 0.266(2) 0.4229(5) 0.857(2) 0.041(6) Uiso d 1 H
H65B 0.291(2) 0.3992(5) 0.762(2) 0.039(6) Uiso d 1 H
H66A 0.494(3) 0.4274(6) 0.798(3) 0.057(7) Uiso d 1 H
H66B 0.532(2) 0.3962(5) 0.838(2) 0.048(7) Uiso d 1 H
H66C 0.504(3) 0.4175(5) 0.954(3) 0.061(8) Uiso d 1 H
C1 0.44156(19) 0.29747(4) 0.07355(19) 0.0294(4) Uani d 1 C
C6 0.5327(2) 0.27907(4) 0.0252(2) 0.0352(5) Uani d 1 C
C5 0.4904(2) 0.25421(4) -0.0224(2) 0.0372(5) Uani d 1 C
C4 0.3548(2) 0.24687(4) -0.0231(2) 0.0338(4) Uani d 1 C
C3 0.2616(2) 0.26445(4) 0.0250(2) 0.0331(4) Uani d 1 C
C2 0.3062(2) 0.28951(4) 0.07305(19) 0.0303(4) Uani d 1 C
C25 0.1837(3) 0.21521(5) -0.0956(3) 0.0492(6) Uani d 1 C
C7 0.58441(18) 0.37420(4) 0.21158(19) 0.0285(4) Uani d 1 C
C12 0.6371(2) 0.36298(4) 0.10235(19) 0.0305(4) Uani d 1 C
C11 0.5888(2) 0.33803(4) 0.0587(2) 0.0311(4) Uani d 1 C
C10 0.48873(19) 0.32427(4) 0.12228(19) 0.0301(4) Uani d 1 C
C9 0.43527(19) 0.33622(4) 0.23068(19) 0.0290(4) Uani d 1 C
C8 0.48313(19) 0.36097(4) 0.27592(18) 0.0275(4) Uani d 1 C
C13 0.64721(18) 0.44403(4) 0.44504(18) 0.0272(4) Uani d 1 C
C18 0.72543(19) 0.44125(4) 0.3379(2) 0.0309(4) Uani d 1 C
C17 0.7130(2) 0.41910(4) 0.2569(2) 0.0304(4) Uani d 1 C
C16 0.61789(19) 0.39948(4) 0.27970(19) 0.0295(4) Uani d 1 C
C15 0.53582(18) 0.40189(4) 0.38561(18) 0.0273(4) Uani d 1 C
C14 0.55272(19) 0.42367(4) 0.46900(19) 0.0286(4) Uani d 1 C
C19 0.6928(2) 0.51506(4) 0.68400(19) 0.0310(4) Uani d 1 C
C24 0.7959(2) 0.50693(4) 0.6073(2) 0.0349(4) Uani d 1 C
C23 0.7815(2) 0.48390(4) 0.5329(2) 0.0333(4) Uani d 1 C
C22 0.66368(19) 0.46820(4) 0.53059(19) 0.0283(4) Uani d 1 C
C21 0.5616(2) 0.47691(4) 0.6078(2) 0.0302(4) Uani d 1 C
C20 0.5759(2) 0.49992(4) 0.6849(2) 0.0311(4) Uani d 1 C
C26 0.6192(2) 0.54685(4) 0.8386(2) 0.0366(5) Uani d 1 C
C27 0.43844(18) 0.37792(4) 0.38906(19) 0.0280(4) Uani d 1 C
C31 0.4513(2) 0.36280(4) 0.5196(2) 0.0297(4) Uani d 1 C
C32 0.5947(2) 0.35326(4) 0.5614(2) 0.0347(5) Uani d 1 C
C33 0.6002(3) 0.33673(5) 0.6864(2) 0.0463(6) Uani d 1 C
C28 0.28798(19) 0.38643(4) 0.3540(2) 0.0301(4) Uani d 1 C
C29 0.2199(2) 0.40455(4) 0.4492(2) 0.0348(4) Uani d 1 C
C30 0.0773(2) 0.41248(5) 0.3972(2) 0.0392(5) Uani d 1 C
C1B 0.23251(18) 0.29901(3) 0.59185(18) 0.0268(4) Uani d 1 C
C2B 0.2925(2) 0.27956(4) 0.6753(2) 0.0316(4) Uani d 1 C
C3B 0.3565(2) 0.25713(4) 0.6278(2) 0.0324(4) Uani d 1 C
C4B 0.36206(19) 0.25371(4) 0.4941(2) 0.0310(4) Uani d 1 C
C5B 0.3089(2) 0.27340(4) 0.4092(2) 0.0304(4) Uani d 1 C
C6B 0.24413(19) 0.29564(4) 0.45893(19) 0.0287(4) Uani d 1 C
C25B 0.4138(3) 0.22505(5) 0.3174(2) 0.0448(6) Uani d 1 C
C7B 0.01157(19) 0.36744(4) 0.71516(19) 0.0281(4) Uani d 1 C
C8B 0.11766(18) 0.35686(3) 0.79759(18) 0.0265(4) Uani d 1 C
C9B 0.19021(19) 0.33472(4) 0.75964(18) 0.0271(4) Uani d 1 C
C10B 0.15501(19) 0.32232(3) 0.63924(19) 0.0269(4) Uani d 1 C
C11B 0.0447(2) 0.33250(4) 0.5614(2) 0.0303(4) Uani d 1 C
C12B -0.02664(19) 0.35501(4) 0.5975(2) 0.0308(4) Uani d 1 C
C13B -0.10528(19) 0.43534(4) 0.93186(19) 0.0282(4) Uani d 1 C
C14B -0.0023(2) 0.41688(4) 0.9749(2) 0.0283(4) Uani d 1 C
C15B 0.02887(18) 0.39545(4) 0.89667(18) 0.0274(4) Uani d 1 C
C16B -0.04237(18) 0.39151(3) 0.77575(18) 0.0269(4) Uani d 1 C
C17B -0.14388(19) 0.40945(4) 0.7319(2) 0.0306(4) Uani d 1 C
C18B -0.17400(19) 0.43105(4) 0.81029(19) 0.0297(4) Uani d 1 C
C19B -0.2037(2) 0.50471(4) 1.15517(19) 0.0297(4) Uani d 1 C
C20B -0.0720(2) 0.49499(4) 1.1633(2) 0.0310(4) Uani d 1 C
C21B -0.04099(19) 0.47214(4) 1.09170(19) 0.0293(4) Uani d 1 C
C22B -0.13832(19) 0.45905(3) 1.01157(18) 0.0277(4) Uani d 1 C
C23B -0.27069(19) 0.46955(4) 1.00444(19) 0.0293(4) Uani d 1 C
C24B -0.3029(2) 0.49186(4) 1.0754(2) 0.0306(4) Uani d 1 C
C26B -0.1461(2) 0.54005(4) 1.3056(2) 0.0361(5) Uani d 1 C
C27B 0.13608(19) 0.37339(3) 0.92328(18) 0.0272(4) Uani d 1 C
C31B 0.1056(2) 0.35695(4) 1.04466(19) 0.0302(4) Uani d 1 C
C32B -0.0199(2) 0.33906(4) 1.0341(2) 0.0341(4) Uani d 1 C
C33B -0.0528(3) 0.32726(5) 1.1643(2) 0.0428(5) Uani d 1 C
C28B 0.28192(19) 0.38468(4) 0.94503(19) 0.0284(4) Uani d 1 C
C29B 0.3215(2) 0.40573(4) 0.8481(2) 0.0332(4) Uani d 1 C
C30B 0.4726(2) 0.41218(5) 0.8606(2) 0.0390(5) Uani d 1 C
O1B -0.24596(14) 0.52650(3) 1.22323(14) 0.0352(3) Uani d 1 O
O1 0.71876(15) 0.53818(3) 0.75439(15) 0.0394(4) Uani d 1 O
O2 0.32366(16) 0.22208(3) -0.07554(16) 0.0419(4) Uani d 1 O
O2B 0.42267(15) 0.23048(3) 0.45446(14) 0.0376(3) Uani d 1 O

loop_
_atom_site_aniso_label
_atom_site_aniso_U_11
_atom_site_aniso_U_22
_atom_site_aniso_U_33
_atom_site_aniso_U_12
_atom_site_aniso_U_13
_atom_site_aniso_U_23
C1 0.0322(10) 0.0293(9) 0.0258(10) 0.0048(7) -0.0037(8) 0.0015(7)
C6 0.0319(11) 0.0334(10) 0.0396(13) 0.0042(8) -0.0023(9) -0.0011(8)
C5 0.0376(11) 0.0336(10) 0.0396(13) 0.0096(8) -0.0029(9) -0.0041(8)
C4 0.0411(11) 0.0290(9) 0.0303(11) 0.0022(8) -0.0047(9) 0.0009(7)
C3 0.0325(11) 0.0361(10) 0.0299(11) 0.0011(8) -0.0022(8) 0.0050(8)
C2 0.0320(10) 0.0320(9) 0.0266(11) 0.0043(7) -0.0005(8) 0.0024(7)
C25 0.0519(15) 0.0376(12) 0.0573(17) -0.0120(10) -0.0018(13) -0.0029(11)
C7 0.0259(9) 0.0317(9) 0.0277(10) 0.0025(7) -0.0008(7) 0.0024(7)
C12 0.0293(10) 0.0336(9) 0.0286(11) 0.0022(7) 0.0026(8) 0.0015(7)
C11 0.0314(10) 0.0334(9) 0.0287(11) 0.0047(7) 0.0023(8) 0.0014(7)
C10 0.0307(10) 0.0299(9) 0.0288(11) 0.0044(7) -0.0037(8) -0.0004(7)
C9 0.0286(10) 0.0320(9) 0.0261(10) 0.0031(7) -0.0004(8) 0.0015(7)
C8 0.0267(9) 0.0304(9) 0.0248(10) 0.0034(7) -0.0015(7) 0.0025(7)
C13 0.0242(9) 0.0298(9) 0.0271(10) 0.0004(7) -0.0019(7) 0.0028(7)
C18 0.0284(10) 0.0305(9) 0.0335(11) -0.0019(7) -0.0010(8) 0.0044(7)
C17 0.0291(10) 0.0316(9) 0.0310(11) 0.0001(7) 0.0052(8) 0.0054(7)
C16 0.0284(10) 0.0303(9) 0.0294(10) 0.0034(7) 0.0001(8) 0.0033(7)
C15 0.0252(9) 0.0319(9) 0.0243(10) 0.0009(7) -0.0005(7) 0.0043(7)
C14 0.0279(10) 0.0316(9) 0.0260(10) 0.0002(7) -0.0007(8) 0.0037(7)
C19 0.0343(10) 0.0306(9) 0.0269(10) -0.0029(7) -0.0072(8) 0.0012(7)
C24 0.0299(10) 0.0398(10) 0.0343(12) -0.0087(8) -0.0022(8) 0.0015(8)
C23 0.0275(10) 0.0420(11) 0.0302(11) -0.0024(8) -0.0005(8) -0.0006(8)
C22 0.0261(9) 0.0300(9) 0.0280(10) 0.0009(7) -0.0048(7) 0.0055(7)
C21 0.0282(10) 0.0283(9) 0.0330(11) -0.0040(7) -0.0048(8) 0.0017(7)
C20 0.0312(10) 0.0316(9) 0.0300(11) -0.0005(7) -0.0015(8) 0.0031(7)
C26 0.0414(12) 0.0350(10) 0.0332(12) -0.0013(9) 0.0008(9) -0.0022(8)
C27 0.0271(9) 0.0283(9) 0.0285(10) -0.0012(7) 0.0015(7) -0.0009(7)
C31 0.0300(10) 0.0300(9) 0.0291(11) -0.0031(7) 0.0011(8) 0.0002(7)
C32 0.0350(11) 0.0336(10) 0.0354(12) 0.0009(8) 0.0007(9) 0.0047(8)
C33 0.0500(15) 0.0500(13) 0.0379(14) 0.0042(11) -0.0034(11) 0.0105(10)
C28 0.0262(10) 0.0342(9) 0.0295(11) -0.0010(7) -0.0008(8) -0.0016(8)
C29 0.0315(11) 0.0408(11) 0.0318(12) 0.0022(8) 0.0003(8) -0.0051(8)
C30 0.0349(11) 0.0427(11) 0.0392(13) 0.0040(9) -0.0026(9) -0.0046(9)
C1B 0.0277(9) 0.0261(8) 0.0265(10) -0.0024(7) 0.0013(7) -0.0014(7)
C2B 0.0341(10) 0.0324(9) 0.0285(11) 0.0020(8) 0.0022(8) -0.0005(7)
C3B 0.0370(11) 0.0312(9) 0.0286(11) 0.0048(8) 0.0006(8) 0.0023(7)
C4B 0.0296(10) 0.0300(9) 0.0334(11) 0.0018(7) 0.0022(8) -0.0015(7)
C5B 0.0312(10) 0.0338(9) 0.0262(11) -0.0016(7) 0.0032(8) 0.0013(7)
C6B 0.0278(10) 0.0300(9) 0.0281(11) -0.0019(7) 0.0007(8) 0.0004(7)
C25B 0.0619(16) 0.0391(12) 0.0334(13) 0.0124(11) 0.0043(11) -0.0037(9)
C7B 0.0244(9) 0.0304(9) 0.0290(10) -0.0001(7) -0.0007(7) -0.0014(7)
C8B 0.0256(9) 0.0276(8) 0.0259(10) -0.0020(7) 0.0000(7) -0.0018(7)
C9B 0.0259(9) 0.0291(9) 0.0259(10) 0.0001(7) -0.0010(8) -0.0003(7)
C10B 0.0272(9) 0.0246(8) 0.0290(11) -0.0037(7) 0.0026(7) -0.0009(7)
C11B 0.0302(10) 0.0323(9) 0.0281(11) -0.0018(7) -0.0005(8) -0.0039(7)
C12B 0.0257(10) 0.0353(9) 0.0304(11) -0.0006(7) -0.0045(8) -0.0008(7)
C13B 0.0288(9) 0.0276(9) 0.0281(10) -0.0003(7) 0.0011(8) 0.0017(7)
C14B 0.0305(10) 0.0282(9) 0.0259(10) 0.0002(7) -0.0012(8) 0.0005(7)
C15B 0.0268(9) 0.0292(9) 0.0259(10) -0.0001(7) 0.0007(7) 0.0003(7)
C16B 0.0271(9) 0.0278(8) 0.0255(10) -0.0008(7) -0.0009(7) 0.0001(7)
C17B 0.0270(10) 0.0333(9) 0.0305(11) -0.0011(7) -0.0051(8) 0.0012(7)
C18B 0.0266(9) 0.0321(9) 0.0298(11) 0.0033(7) -0.0024(8) 0.0032(7)
C19B 0.0349(10) 0.0263(8) 0.0284(11) 0.0019(7) 0.0054(8) 0.0031(7)
C20B 0.0311(10) 0.0297(9) 0.0318(11) -0.0024(7) -0.0008(8) 0.0018(7)
C21B 0.0260(10) 0.0311(9) 0.0305(11) 0.0000(7) -0.0008(8) 0.0035(7)
C22B 0.0306(10) 0.0271(9) 0.0254(10) 0.0014(7) 0.0014(8) 0.0035(7)
C23B 0.0271(10) 0.0315(9) 0.0288(11) -0.0010(7) -0.0010(8) 0.0031(7)
C24B 0.0290(10) 0.0305(9) 0.0322(11) 0.0020(7) 0.0012(8) 0.0019(7)
C26B 0.0440(12) 0.0315(10) 0.0325(12) -0.0001(9) 0.0012(9) -0.0020(8)
C27B 0.0295(10) 0.0265(8) 0.0249(10) 0.0033(7) -0.0024(7) -0.0017(7)
C31B 0.0316(10) 0.0310(9) 0.0271(11) 0.0028(8) -0.0039(8) 0.0007(7)
C32B 0.0337(11) 0.0363(10) 0.0321(12) -0.0016(8) 0.0000(9) 0.0011(8)
C33B 0.0400(13) 0.0488(13) 0.0399(14) 0.0010(10) 0.0042(10) 0.0103(10)
C28B 0.0297(10) 0.0282(9) 0.0266(10) 0.0012(7) -0.0033(8) -0.0006(7)
C29B 0.0335(11) 0.0354(10) 0.0301(11) -0.0020(8) -0.0019(8) 0.0016(8)
C30B 0.0332(11) 0.0405(11) 0.0432(14) -0.0034(9) 0.0016(10) 0.0017(9)
O1B 0.0375(8) 0.0289(7) 0.0394(9) 0.0034(5) 0.0031(6) -0.0054(6)
O1 0.0390(8) 0.0378(8) 0.0411(9) -0.0094(6) 0.0010(6) -0.0069(6)
O2 0.0460(9) 0.0312(7) 0.0474(10) 0.0015(6) -0.0043(7) -0.0060(6)
O2B 0.0463(9) 0.0365(7) 0.0300(8) 0.0112(6) 0.0030(6) -0.0030(6)

loop_
_atom_type_symbol
_atom_type_description
_atom_type_scat_dispersion_real
_atom_type_scat_dispersion_imag
_atom_type_scat_source
C C 0.0033 0.0016 'International Tables Vol C Tables 4.2.6.8 and 6.1.1.4'
H H 0 0 'International Tables Vol C Tables 4.2.6.8 and 6.1.1.4'
O O 0.0106 0.006 'International Tables Vol C Tables 4.2.6.8 and 6.1.1.4'

loop_
_geom_angle_atom_site_label_1
_geom_angle_atom_site_label_2
_geom_angle_atom_site_label_3
_geom_angle
C2 C1 C6 116.92(18)
C2 C1 C10 122.22(17)
C6 C1 C10 120.86(18)
C5 C6 C1 121.7(2)
C5 C6 H1 120.0(13)
C1 C6 H1 118.3(13)
C6 C5 C4 120.29(19)
C6 C5 H2 121.7(14)
C4 C5 H2 118.0(14)
O2 C4 C3 124.9(2)
O2 C4 C5 115.34(18)
C3 C4 C5 119.73(19)
C4 C3 C2 119.3(2)
C4 C3 H3 122.2(11)
C2 C3 H3 118.6(11)
C1 C2 C3 122.09(19)
C1 C2 H4 121.2(12)
C3 C2 H4 116.6(12)
O2 C25 H5 108.4(15)
O2 C25 H6 108.5(18)
H5 C25 H6 113(2)
O2 C25 H7 102.5(15)
H5 C25 H7 111(2)
H6 C25 H7 113(2)
C12 C7 C8 120.99(18)
C12 C7 C16 130.38(18)
C8 C7 C16 108.63(17)
C7 C12 C11 118.72(19)
C7 C12 H8 121.2(12)
C11 C12 H8 120.0(12)
C12 C11 C10 121.35(19)
C12 C11 H9 119.1(13)
C10 C11 H9 119.5(13)
C11 C10 C9 118.88(18)
C11 C10 C1 119.55(18)
C9 C10 C1 121.57(18)
C8 C9 C10 120.44(18)
C8 C9 H10 118.5(12)
C10 C9 H10 120.9(12)
C9 C8 C7 119.61(18)
C9 C8 C27 129.52(18)
C7 C8 C27 110.84(16)
C18 C13 C14 118.39(17)
C18 C13 C22 120.25(17)
C14 C13 C22 121.35(17)
C17 C18 C13 121.72(18)
C17 C18 H11 119.9(13)
C13 C18 H11 118.4(13)
C18 C17 C16 119.43(19)
C18 C17 H12 118.4(13)
C16 C17 H12 122.1(13)
C17 C16 C15 120.27(18)
C17 C16 C7 130.92(19)
C15 C16 C7 108.79(17)
C14 C15 C16 119.79(17)
C14 C15 C27 129.93(17)
C16 C15 C27 110.27(16)
C15 C14 C13 120.32(18)
C15 C14 H15 122.1(12)
C13 C14 H15 117.6(12)
O1 C19 C20 125.36(19)
O1 C19 C24 115.29(17)
C20 C19 C24 119.36(18)
C23 C24 C19 120.43(19)
C23 C24 H16 119.7(14)
C19 C24 H16 119.8(14)
C24 C23 C22 121.7(2)
C24 C23 H17 121.0(13)
C22 C23 H17 117.2(13)
C21 C22 C23 116.65(18)
C21 C22 C13 122.29(17)
C23 C22 C13 121.01(18)
C20 C21 C22 122.15(18)
C20 C21 H18 120.9(13)
C22 C21 H18 116.9(13)
C19 C20 C21 119.70(19)
C19 C20 H19 121.0(14)
C21 C20 H19 119.1(14)
O1 C26 H20 112.4(15)
O1 C26 H26B 112.0(12)
H20 C26 H26B 110.8(19)
O1 C26 H26C 109.4(14)
H20 C26 H26C 106.2(19)
H26B C26 H26C 105.5(18)
C8 C27 C15 101.33(15)
C8 C27 C31 112.85(15)
C15 C27 C31 112.68(15)
C8 C27 C28 106.96(15)
C15 C27 C28 111.77(15)
C31 C27 C28 110.78(15)
C32 C31 C27 114.69(16)
C32 C31 H13 108.3(12)
C27 C31 H13 110.4(13)
C32 C31 H14 108.3(11)
C27 C31 H14 106.5(12)
H13 C31 H14 108.6(17)
C31 C32 C33 112.59(18)
C31 C32 H29A 108.1(14)
C33 C32 H29A 112.6(14)
C31 C32 H29B 111.9(14)
C33 C32 H29B 108.3(15)
H29A C32 H29B 103.0(19)
C32 C33 H30A 107.0(16)
C32 C33 H30B 108.2(15)
H30A C33 H30B 112(2)
C32 C33 H30C 113.0(15)
H30A C33 H30C 109(2)
H30B C33 H30C 108(2)
C29 C28 C27 117.71(16)
C29 C28 H31A 110.5(13)
C27 C28 H31A 106.7(12)
C29 C28 H31B 106.3(14)
C27 C28 H31B 109.6(14)
H31A C28 H31B 105.4(18)
C30 C29 C28 111.31(18)
C30 C29 H32A 107.4(15)
C28 C29 H32A 111.8(15)
C30 C29 H32B 110.7(13)
C28 C29 H32B 106.3(14)
H32A C29 H32B 109(2)
C29 C30 H33A 109.5(16)
C29 C30 H33B 112.2(15)
H33A C30 H33B 113(2)
C29 C30 H33C 111.7(16)
H33A C30 H33C 109(2)
H33B C30 H33C 101(2)
C6B C1B C2B 117.57(17)
C6B C1B C10B 119.69(16)
C2B C1B C10B 122.72(17)
C3B C2B C1B 121.43(19)
C3B C2B H35 121.3(11)
C1B C2B H35 117.2(11)
C2B C3B C4B 119.80(18)
C2B C3B H36 122.3(13)
C4B C3B H36 117.8(13)
O2B C4B C5B 123.74(18)
O2B C4B C3B 116.36(17)
C5B C4B C3B 119.90(18)
C4B C5B C6B 119.26(19)
C4B C5B H38 123.7(14)
C6B C5B H38 117.0(14)
C5B C6B C1B 121.92(18)
C5B C6B H39 119.3(13)
C1B C6B H39 118.8(13)
O2B C25B H40A 108.2(14)
O2B C25B H40B 105.0(15)
H40A C25B H40B 107(2)
O2B C25B H40C 111.1(14)
H40A C25B H40C 110.4(19)
H40B C25B H40C 115(2)
C12B C7B C8B 120.54(17)
C12B C7B C16B 130.54(17)
C8B C7B C16B 108.91(16)
C9B C8B C7B 120.29(17)
C9B C8B C27B 129.14(17)
C7B C8B C27B 110.57(15)
C8B C9B C10B 119.79(17)
C8B C9B H43 121.2(12)
C10B C9B H43 119.0(12)
C11B C10B C9B 118.80(17)
C11B C10B C1B 119.24(17)
C9B C10B C1B 121.95(17)
C12B C11B C10B 121.70(18)
C12B C11B H45 119.4(13)
C10B C11B H45 118.9(13)
C11B C12B C7B 118.77(18)
C11B C12B H46 122.0(13)
C7B C12B H46 119.3(13)
C18B C13B C14B 118.28(17)
C18B C13B C22B 120.38(16)
C14B C13B C22B 121.32(17)
C15B C14B C13B 119.94(18)
C15B C14B H48 120.9(14)
C13B C14B H48 119.1(14)
C14B C15B C16B 120.56(17)
C14B C15B C27B 128.59(17)
C16B C15B C27B 110.85(15)
C17B C16B C15B 120.28(17)
C17B C16B C7B 131.12(17)
C15B C16B C7B 108.60(16)
C18B C17B C16B 118.92(18)
C18B C17B H51 119.9(12)
C16B C17B H51 121.1(11)
C17B C18B C13B 122.00(17)
C17B C18B H52 116.8(12)
C13B C18B H52 121.1(12)
O1B C19B C20B 124.22(18)
O1B C19B C24B 116.08(17)
C20B C19B C24B 119.69(18)
C19B C20B C21B 119.32(18)
C19B C20B H54 121.7(13)
C21B C20B H54 118.9(13)
C22B C21B C20B 121.91(18)
C22B C21B H55 123.0(12)
C20B C21B H55 115.1(12)
C21B C22B C23B 117.40(17)
C21B C22B C13B 122.25(17)
C23B C22B C13B 120.32(17)
C24B C23B C22B 121.28(18)
C24B C23B H57 120.3(12)
C22B C23B H57 118.4(12)
C23B C24B C19B 120.40(18)
C23B C24B H58 122.7(13)
C19B C24B H58 116.9(13)
O1B C26B H59A 107.9(13)
O1B C26B H59B 104.7(14)
H59A C26B H59B 114.8(18)
O1B C26B H59C 111.1(13)
H59A C26B H59C 112.8(18)
H59B C26B H59C 105.3(19)
C15B C27B C8B 101.02(14)
C15B C27B C31B 110.67(16)
C8B C27B C31B 112.60(15)
C15B C27B C28B 112.90(15)
C8B C27B C28B 111.81(16)
C31B C27B C28B 107.83(15)
C32B C31B C27B 117.06(16)
C32B C31B H61A 108.5(14)
C27B C31B H61A 108.0(14)
C32B C31B H61B 106.7(11)
C27B C31B H61B 110.7(12)
H61A C31B H61B 105.4(17)
C33B C32B C31B 112.61(18)
C33B C32B H62A 111.8(16)
C31B C32B H62A 109.6(15)
C33B C32B H62B 110.6(13)
C31B C32B H62B 107.9(12)
H62A C32B H62B 103.9(19)
C32B C33B H63A 109.0(15)
C32B C33B H63B 113.1(17)
H63A C33B H63B 109(2)
C32B C33B H63C 108.8(16)
H63A C33B H63C 109(2)
H63B C33B H63C 107(2)
C29B C28B C27B 115.71(16)
C29B C28B H64A 108.4(13)
C27B C28B H64A 109.3(12)
C29B C28B H64B 111.0(12)
C27B C28B H64B 106.9(12)
H64A C28B H64B 105.0(17)
C28B C29B C30B 112.60(17)
C28B C29B H65A 110.7(13)
C30B C29B H65A 110.0(13)
C28B C29B H65B 107.1(14)
C30B C29B H65B 112.7(14)
H65A C29B H65B 103.4(18)
C29B C30B H66A 109.9(15)
C29B C30B H66B 112.9(14)
H66A C30B H66B 107(2)
C29B C30B H66C 111.6(16)
H66A C30B H66C 110(2)
H66B C30B H66C 106(2)
C19B O1B C26B 117.18(16)
C19 O1 C26 117.71(16)
C4 O2 C25 117.47(18)
C4B O2B C25B 116.91(16)

loop_
_geom_bond_atom_site_label_1
_geom_bond_atom_site_label_2
_geom_bond_distance
C1 C2 1.392(3)
C1 C6 1.398(3)
C1 C10 1.487(3)
C6 C5 1.383(3)
C6 H1 0.99(2)
C5 C4 1.386(3)
C5 H2 1.04(3)
C4 O2 1.372(2)
C4 C3 1.384(3)
C3 C2 1.400(3)
C3 H3 0.968(19)
C2 H4 0.97(2)
C25 O2 1.423(3)
C25 H5 0.99(3)
C25 H6 0.99(3)
C25 H7 1.02(3)
C7 C12 1.390(3)
C7 C8 1.401(3)
C7 C16 1.466(3)
C12 C11 1.392(3)
C12 H8 1.04(2)
C11 C10 1.400(3)
C11 H9 1.03(2)
C10 C9 1.401(3)
C9 C8 1.387(3)
C9 H10 1.02(2)
C8 C27 1.529(3)
C13 C18 1.398(3)
C13 C14 1.409(3)
C13 C22 1.493(3)
C18 C17 1.383(3)
C18 H11 1.00(2)
C17 C16 1.384(3)
C17 H12 0.96(2)
C16 C15 1.409(3)
C15 C14 1.386(3)
C15 C27 1.532(2)
C14 H15 0.97(2)
C19 O1 1.374(2)
C19 C20 1.378(3)
C19 C24 1.391(3)
C24 C23 1.380(3)
C24 H16 0.98(2)
C23 C22 1.399(3)
C23 H17 0.98(2)
C22 C21 1.395(3)
C21 C20 1.395(3)
C21 H18 0.92(2)
C20 H19 1.00(3)
C26 O1 1.422(3)
C26 H20 1.01(3)
C26 H26B 1.01(2)
C26 H26C 1.04(2)
C27 C31 1.540(3)
C27 C28 1.561(3)
C31 C32 1.525(3)
C31 H13 1.01(2)
C31 H14 1.03(2)
C32 C33 1.528(3)
C32 H29A 0.97(2)
C32 H29B 0.99(3)
C33 H30A 0.98(3)
C33 H30B 1.02(3)
C33 H30C 1.08(3)
C28 C29 1.523(3)
C28 H31A 1.00(2)
C28 H31B 1.07(3)
C29 C30 1.522(3)
C29 H32A 1.03(3)
C29 H32B 0.99(2)
C30 H33A 1.03(3)
C30 H33B 1.00(3)
C30 H33C 1.01(3)
C1B C6B 1.394(3)
C1B C2B 1.398(3)
C1B C10B 1.489(2)
C2B C3B 1.388(3)
C2B H35 1.08(2)
C3B C4B 1.394(3)
C3B H36 1.00(2)
C4B O2B 1.376(2)
C4B C5B 1.392(3)
C5B C6B 1.392(3)
C5B H38 0.98(3)
C6B H39 0.98(2)
C25B O2B 1.436(3)
C25B H40A 1.02(3)
C25B H40B 0.99(3)
C25B H40C 0.94(2)
C7B C12B 1.391(3)
C7B C8B 1.404(3)
C7B C16B 1.467(3)
C8B C9B 1.384(3)
C8B C27B 1.535(2)
C9B C10B 1.409(3)
C9B H43 0.98(2)
C10B C11B 1.401(3)
C11B C12B 1.386(3)
C11B H45 0.99(2)
C12B H46 0.99(2)
C13B C18B 1.400(3)
C13B C14B 1.417(3)
C13B C22B 1.486(3)
C14B C15B 1.384(3)
C14B H48 0.95(2)
C15B C16B 1.403(3)
C15B C27B 1.535(2)
C16B C17B 1.393(3)
C17B C18B 1.389(3)
C17B H51 0.98(2)
C18B H52 1.02(2)
C19B O1B 1.371(2)
C19B C20B 1.383(3)
C19B C24B 1.390(3)
C20B C21B 1.400(3)
C20B H54 0.98(2)
C21B C22B 1.385(3)
C21B H55 0.98(2)
C22B C23B 1.403(3)
C23B C24B 1.378(3)
C23B H57 1.01(2)
C24B H58 0.99(2)
C26B O1B 1.425(2)
C26B H59A 0.99(2)
C26B H59B 1.05(3)
C26B H59C 0.99(2)
C27B C31B 1.542(3)
C27B C28B 1.546(3)
C31B C32B 1.522(3)
C31B H61A 0.95(2)
C31B H61B 1.03(2)
C32B C33B 1.521(3)
C32B H62A 0.95(3)
C32B H62B 1.02(2)
C33B H63A 1.01(3)
C33B H63B 1.03(3)
C33B H63C 1.04(3)
C28B C29B 1.517(3)
C28B H64A 0.97(2)
C28B H64B 1.05(2)
C29B C30B 1.521(3)
C29B H65A 1.02(2)
C29B H65B 0.98(2)
C30B H66A 1.03(3)
C30B H66B 1.02(3)
C30B H66C 1.02(3)

loop_
_geom_torsion_atom_site_label_1
_geom_torsion_atom_site_label_2
_geom_torsion_atom_site_label_3
_geom_torsion_atom_site_label_4
_geom_torsion
C2 C1 C6 C5 0.7(3)
C10 C1 C6 C5 -179.0(2)
C1 C6 C5 C4 0.0(3)
C6 C5 C4 O2 178.36(19)
C6 C5 C4 C3 -0.6(3)
O2 C4 C3 C2 -178.40(18)
C5 C4 C3 C2 0.4(3)
C6 C1 C2 C3 -0.8(3)
C10 C1 C2 C3 178.86(18)
C4 C3 C2 C1 0.3(3)
C8 C7 C12 C11 -0.9(3)
C16 C7 C12 C11 178.52(18)
C7 C12 C11 C10 0.2(3)
C12 C11 C10 C9 1.0(3)
C12 C11 C10 C1 -179.06(17)
C2 C1 C10 C11 -142.08(19)
C6 C1 C10 C11 37.6(3)
C2 C1 C10 C9 37.8(3)
C6 C1 C10 C9 -142.5(2)
C11 C10 C9 C8 -1.5(3)
C1 C10 C9 C8 178.56(17)
C10 C9 C8 C7 0.8(3)
C10 C9 C8 C27 178.50(18)
C12 C7 C8 C9 0.5(3)
C16 C7 C8 C9 -179.11(16)
C12 C7 C8 C27 -177.64(17)
C16 C7 C8 C27 2.8(2)
C14 C13 C18 C17 -0.7(3)
C22 C13 C18 C17 179.83(17)
C13 C18 C17 C16 2.0(3)
C18 C17 C16 C15 -0.9(3)
C18 C17 C16 C7 -179.23(19)
C12 C7 C16 C17 -1.6(3)
C8 C7 C16 C17 177.95(19)
C12 C7 C16 C15 179.93(19)
C8 C7 C16 C15 -0.6(2)
C17 C16 C15 C14 -1.5(3)
C7 C16 C15 C14 177.15(16)
C17 C16 C15 C27 179.42(17)
C7 C16 C15 C27 -1.9(2)
C16 C15 C14 C13 2.9(3)
C27 C15 C14 C13 -178.30(17)
C18 C13 C14 C15 -1.8(3)
C22 C13 C14 C15 177.71(16)
O1 C19 C24 C23 179.63(18)
C20 C19 C24 C23 -0.1(3)
C19 C24 C23 C22 0.7(3)
C24 C23 C22 C21 -0.3(3)
C24 C23 C22 C13 177.23(18)
C18 C13 C22 C21 157.06(18)
C14 C13 C22 C21 -22.4(3)
C18 C13 C22 C23 -20.3(3)
C14 C13 C22 C23 160.17(18)
C23 C22 C21 C20 -0.7(3)
C13 C22 C21 C20 -178.19(17)
O1 C19 C20 C21 179.43(18)
C24 C19 C20 C21 -0.8(3)
C22 C21 C20 C19 1.3(3)
C9 C8 C27 C15 178.47(18)
C7 C8 C27 C15 -3.68(19)
C9 C8 C27 C31 57.7(3)
C7 C8 C27 C31 -124.43(17)
C9 C8 C27 C28 -64.4(2)
C7 C8 C27 C28 113.49(17)
C14 C15 C27 C8 -175.60(18)
C16 C15 C27 C8 3.31(19)
C14 C15 C27 C31 -54.7(3)
C16 C15 C27 C31 124.18(17)
C14 C15 C27 C28 70.8(2)
C16 C15 C27 C28 -110.30(18)
C8 C27 C31 C32 59.2(2)
C15 C27 C31 C32 -54.8(2)
C28 C27 C31 C32 179.13(16)
C27 C31 C32 C33 -176.01(18)
C8 C27 C28 C29 -177.75(17)
C15 C27 C28 C29 -67.7(2)
C31 C27 C28 C29 58.9(2)
C27 C28 C29 C30 176.33(18)
C6B C1B C2B C3B -2.5(3)
C10B C1B C2B C3B 175.78(18)
C1B C2B C3B C4B 0.1(3)
C2B C3B C4B O2B -177.59(18)
C2B C3B C4B C5B 2.9(3)
O2B C4B C5B C6B 177.15(18)
C3B C4B C5B C6B -3.4(3)
C4B C5B C6B C1B 0.9(3)
C2B C1B C6B C5B 2.0(3)
C10B C1B C6B C5B -176.32(17)
C12B C7B C8B C9B 3.4(3)
C16B C7B C8B C9B -176.91(17)
C12B C7B C8B C27B -177.54(17)
C16B C7B C8B C27B 2.2(2)
C7B C8B C9B C10B -1.7(3)
C27B C8B C9B C10B 179.40(18)
C8B C9B C10B C11B -1.3(3)
C8B C9B C10B C1B 177.98(17)
C6B C1B C10B C11B 31.1(3)
C2B C1B C10B C11B -147.17(19)
C6B C1B C10B C9B -148.14(18)
C2B C1B C10B C9B 33.6(3)
C9B C10B C11B C12B 2.7(3)
C1B C10B C11B C12B -176.60(18)
C10B C11B C12B C7B -1.0(3)
C8B C7B C12B C11B -2.0(3)
C16B C7B C12B C11B 178.36(19)
C18B C13B C14B C15B 0.6(3)
C22B C13B C14B C15B -178.07(17)
C13B C14B C15B C16B -1.1(3)
C13B C14B C15B C27B 179.58(18)
C14B C15B C16B C17B 1.2(3)
C27B C15B C16B C17B -179.45(17)
C14B C15B C16B C7B -179.80(17)
C27B C15B C16B C7B -0.4(2)
C12B C7B C16B C17B -2.5(4)
C8B C7B C16B C17B 177.8(2)
C12B C7B C16B C15B 178.6(2)
C8B C7B C16B C15B -1.1(2)
C15B C16B C17B C18B -0.6(3)
C7B C16B C17B C18B -179.42(19)
C16B C17B C18B C13B 0.1(3)
C14B C13B C18B C17B -0.1(3)
C22B C13B C18B C17B 178.60(18)
O1B C19B C20B C21B 178.39(17)
C24B C19B C20B C21B -0.6(3)
C19B C20B C21B C22B 0.6(3)
C20B C21B C22B C23B 0.0(3)
C20B C21B C22B C13B 177.89(17)
C18B C13B C22B C21B -146.58(19)
C14B C13B C22B C21B 32.1(3)
C18B C13B C22B C23B 31.3(3)
C14B C13B C22B C23B -150.05(18)
C21B C22B C23B C24B -0.6(3)
C13B C22B C23B C24B -178.61(18)
C22B C23B C24B C19B 0.7(3)
O1B C19B C24B C23B -179.13(17)
C20B C19B C24B C23B -0.1(3)
C14B C15B C27B C8B -179.08(19)
C16B C15B C27B C8B 1.6(2)
C14B C15B C27B C31B 61.4(3)
C16B C15B C27B C31B -117.88(18)
C14B C15B C27B C28B -59.5(3)
C16B C15B C27B C28B 121.14(17)
C9B C8B C27B C15B 176.72(19)
C7B C8B C27B C15B -2.3(2)
C9B C8B C27B C31B -65.2(3)
C7B C8B C27B C31B 115.80(18)
C9B C8B C27B C28B 56.4(2)
C7B C8B C27B C28B -122.61(17)
C15B C27B C31B C32B 68.7(2)
C8B C27B C31B C32B -43.5(2)
C28B C27B C31B C32B -167.36(16)
C27B C31B C32B C33B -170.99(18)
C15B C27B C28B C29B -46.2(2)
C8B C27B C28B C29B 66.9(2)
C31B C27B C28B C29B -168.81(16)
C27B C28B C29B C30B -169.71(17)
C20B C19B O1B C26B 1.1(3)
C24B C19B O1B C26B -179.95(17)
C20 C19 O1 C26 2.2(3)
C24 C19 O1 C26 -177.54(18)
C3 C4 O2 C25 7.6(3)
C5 C4 O2 C25 -171.3(2)
C5B C4B O2B C25B -8.2(3)
C3B C4B O2B C25B 172.31(19)
